data_1560497
loop_
_publ_author_name
'Gatto, Giordano'
'De Palo, Alice'
'Carrasco, Ana C.'
'Pizarro, Ana M.'
'Zacchini, Stefano'
'Pampaloni, Guido'
'Marchetti, Fabio'
'Macchioni, Alceo'

_publ_section_title
;
 Modulating the water oxidation catalytic activity of iridium complexes by
 functionalizing the Cp*-ancillary ligand: hints on the nature of the
 active species
;
_journal_issue 8
_journal_name_full 'Catalysis Science &amp; Technology'
_journal_page_first 2885
_journal_page_last 2895
_journal_paper_doi 10.1039/D0CY02306J
_journal_volume 11
_journal_year 2021
_chemical_formula_sum 'C18 H23 Cl Ir N O2'
_chemical_formula_weight 513.02
_space_group_crystal_system orthorhombic
_space_group_IT_number 19
_space_group_name_Hall 'P 2ac 2ab'
_space_group_name_H-M_alt 'P 21 21 21'
_atom_sites_solution_hydrogens geom
_audit_creation_method SHELXL-2014/7
_audit_update_record
;
2019-09-13 deposited with the CCDC.	2021-02-19 downloaded from the CCDC.
;
_cell_angle_alpha 90
_cell_angle_beta 90
_cell_angle_gamma 90
_cell_formula_units_Z 4
_cell_length_a 8.2268(3)
_cell_length_b 14.3426(6)
_cell_length_c 14.7546(6)
_cell_measurement_reflns_used 9959
_cell_measurement_temperature 100(2)
_cell_measurement_theta_max 28.7535
_cell_measurement_theta_min 2.761
_cell_volume 1740.95(12)
_computing_cell_refinement 'APEX3 (Bruker AXS, 2015)'
_computing_data_collection 'APEX3 (Bruker AXS, 2015)'
_computing_data_reduction 'SAINT (Bruker AXS, 2015)'
_computing_molecular_graphics 'ORTEPIII (Johnson, 1996)'
_computing_publication_material 'XCIF 2014/2 (Bruker AXS, 2014)'
_computing_structure_refinement 'SHELXL-2014/7 (Sheldrick, 2014)'
_computing_structure_solution 'SHELXT (Sheldrick, 2015)'
_diffrn_ambient_temperature 100(2)
_diffrn_measured_fraction_theta_full 1.000
_diffrn_measured_fraction_theta_max 1.000
_diffrn_measurement_device_type 'PHOTON2 area detector'
_diffrn_measurement_method 'phi and omega scans'
_diffrn_radiation_monochromator graphite
_diffrn_radiation_source 'fine-focus sealed tube'
_diffrn_radiation_type MoK\a
_diffrn_radiation_wavelength 0.71073
_diffrn_reflns_av_R_equivalents 0.0371
_diffrn_reflns_av_unetI/netI 0.0228
_diffrn_reflns_Laue_measured_fraction_full 1.000
_diffrn_reflns_Laue_measured_fraction_max 1.000
_diffrn_reflns_limit_h_max 10
_diffrn_reflns_limit_h_min -10
_diffrn_reflns_limit_k_max 18
_diffrn_reflns_limit_k_min -18
_diffrn_reflns_limit_l_max 18
_diffrn_reflns_limit_l_min -18
_diffrn_reflns_number 25212
_diffrn_reflns_point_group_measured_fraction_full 1.000
_diffrn_reflns_point_group_measured_fraction_max 1.000
_diffrn_reflns_theta_full 25.242
_diffrn_reflns_theta_max 26.998
_diffrn_reflns_theta_min 1.980
_exptl_absorpt_coefficient_mu 7.831
_exptl_absorpt_correction_T_max 0.5635
_exptl_absorpt_correction_T_min 0.3603
_exptl_absorpt_correction_type empirical
_exptl_absorpt_process_details
; 
 Data were corrected for Lorentz polarization and absorption
 effects (empirical absorption correction SADABS).
 R(int) =  0.1300 (selected reflections only, before parameter refinement)
 R(int) =  0.0589(selected reflections only, after parameter refinement)
;
_exptl_crystal_colour yellow
_exptl_crystal_density_diffrn 1.957
_exptl_crystal_description prism
_exptl_crystal_F_000 992
_exptl_crystal_size_max 0.210
_exptl_crystal_size_mid 0.180
_exptl_crystal_size_min 0.140
_refine_diff_density_max 0.615
_refine_diff_density_min -0.892
_refine_diff_density_rms 0.091
_refine_ls_abs_structure_details
;
 Refined as an inversion twin.
;
_refine_ls_abs_structure_Flack 0.394(7)
_refine_ls_extinction_method none
_refine_ls_goodness_of_fit_ref 1.189
_refine_ls_hydrogen_treatment constr
_refine_ls_matrix_type full
_refine_ls_number_parameters 214
_refine_ls_number_reflns 3816
_refine_ls_number_restraints 0
_refine_ls_restrained_S_all 1.189
_refine_ls_R_factor_all 0.0147
_refine_ls_R_factor_gt 0.0145
_refine_ls_shift/su_max 0.001
_refine_ls_shift/su_mean 0.000
_refine_ls_structure_factor_coef Fsqd
_refine_ls_weighting_details 'w=1/[\s^2^(Fo^2^)+1.2495P] where P=(Fo^2^+2Fc^2^)/3'
_refine_ls_weighting_scheme calc
_refine_ls_wR_factor_gt 0.0330
_refine_ls_wR_factor_ref 0.0330
_reflns_Friedel_coverage 0.746
_reflns_Friedel_fraction_full 1.000
_reflns_Friedel_fraction_max 1.000
_reflns_number_gt 3798
_reflns_number_total 3816
_reflns_threshold_expression 'I > 2\s(I)'
_cod_data_source_file d0cy02306j2.cif
_cod_data_source_block p212121_a
_cod_depositor_comments 'Adding full bibliography for 1560497--1560498.cif.'
_cod_database_code 1560497
_shelx_shelxl_version_number 2014/7
_shelx_space_group_comment
;
The symmetry employed for this shelxl refinement is uniquely defined
by the following loop, which should always be used as a source of
symmetry information in preference to the above space-group names.
They are only intended as comments.
;
_shelx_estimated_absorpt_t_min 0.290
_shelx_estimated_absorpt_t_max 0.407

loop_
_space_group_symop_operation_xyz
'x, y, z'
'-x+1/2, -y, z+1/2'
'-x, y+1/2, -z+1/2'
'x+1/2, -y+1/2, -z'

loop_
_atom_site_label
_atom_site_type_symbol
_atom_site_fract_x
_atom_site_fract_y
_atom_site_fract_z
_atom_site_U_iso_or_equiv
_atom_site_adp_type
_atom_site_occupancy
_atom_site_site_symmetry_order
_atom_site_calc_flag
_atom_site_refinement_flags_posn
_atom_site_refinement_flags_adp
_atom_site_refinement_flags_occupancy
_atom_site_disorder_assembly
_atom_site_disorder_group
Cl1 Cl 1.09980(14) 0.87987(8) 0.39785(8) 0.0157(2) Uani 1 1 d . . . . .
Ir1 Ir 0.84456(2) 0.94066(2) 0.34548(2) 0.00656(4) Uani 1 1 d . . . . .
N1 N 0.9833(4) 0.9980(2) 0.2414(2) 0.0088(7) Uani 1 1 d . . . . .
O1 O 0.8571(4) 0.8308(2) 0.25132(19) 0.0125(6) Uani 1 1 d . . . . .
O2 O 0.9929(4) 0.7805(2) 0.1295(2) 0.0152(7) Uani 1 1 d . . . . .
C1 C 0.9549(5) 0.8411(3) 0.1843(3) 0.0116(9) Uani 1 1 d . . . . .
C2 C 1.0217(5) 0.9385(3) 0.1736(2) 0.0105(8) Uani 1 1 d . . . . .
C3 C 1.1151(5) 0.9652(3) 0.1004(3) 0.0147(10) Uani 1 1 d . . . . .
H3 H 1.1430 0.9215 0.0546 0.018 Uiso 1 1 calc R U . . .
C4 C 1.1674(6) 1.0568(3) 0.0947(3) 0.0169(8) Uani 1 1 d . . . . .
H4 H 1.2295 1.0773 0.0442 0.020 Uiso 1 1 calc R U . . .
C5 C 1.1279(5) 1.1178(3) 0.1637(3) 0.0140(9) Uani 1 1 d . . . . .
H5 H 1.1615 1.1811 0.1608 0.017 Uiso 1 1 calc R U . . .
C6 C 1.0392(6) 1.0861(3) 0.2370(3) 0.0123(9) Uani 1 1 d . . . . .
H6 H 1.0170 1.1277 0.2856 0.015 Uiso 1 1 calc R U . . .
C11 C 0.6798(4) 1.0541(3) 0.3724(2) 0.0082(7) Uani 1 1 d . . . . .
C12 C 0.5922(5) 0.9737(3) 0.3424(3) 0.0100(8) Uani 1 1 d . . . . .
C13 C 0.6188(5) 0.9003(3) 0.4079(3) 0.0093(9) Uani 1 1 d . . . . .
C14 C 0.7253(5) 0.9347(3) 0.4766(3) 0.0112(8) Uani 1 1 d . . . . .
C15 C 0.7684(5) 1.0295(3) 0.4533(3) 0.0112(9) Uani 1 1 d . . . . .
C16 C 0.6735(5) 1.1500(3) 0.3331(3) 0.0104(8) Uani 1 1 d . . . . .
H16A H 0.6410 1.1467 0.2685 0.013 Uiso 1 1 calc R U . . .
H16B H 0.7824 1.1792 0.3365 0.013 Uiso 1 1 calc R U . . .
C17 C 0.5496(6) 1.2093(3) 0.3864(3) 0.0149(9) Uani 1 1 d . . . . .
H17A H 0.5792 1.2084 0.4515 0.018 Uiso 1 1 calc R U . . .
H17B H 0.5562 1.2747 0.3653 0.018 Uiso 1 1 calc R U . . .
C18 C 0.3757(5) 1.1751(3) 0.3760(3) 0.0192(10) Uani 1 1 d . . . . .
H18A H 0.3426 1.1804 0.3124 0.029 Uiso 1 1 calc R U . . .
H18B H 0.3035 1.2131 0.4137 0.029 Uiso 1 1 calc R U . . .
H18C H 0.3688 1.1098 0.3951 0.029 Uiso 1 1 calc R U . . .
C19 C 0.4789(5) 0.9661(3) 0.2626(3) 0.0137(9) Uani 1 1 d . . . . .
H19A H 0.4964 0.9063 0.2320 0.021 Uiso 1 1 calc R U . . .
H19B H 0.5004 1.0172 0.2202 0.021 Uiso 1 1 calc R U . . .
H19C H 0.3662 0.9698 0.2838 0.021 Uiso 1 1 calc R U . . .
C20 C 0.5444(6) 0.8050(3) 0.4024(3) 0.0159(9) Uani 1 1 d . . . . .
H20A H 0.4279 0.8091 0.4156 0.024 Uiso 1 1 calc R U . . .
H20B H 0.5967 0.7639 0.4467 0.024 Uiso 1 1 calc R U . . .
H20C H 0.5600 0.7797 0.3413 0.024 Uiso 1 1 calc R U . . .
C21 C 0.7833(6) 0.8851(3) 0.5592(3) 0.0150(9) Uani 1 1 d . . . . .
H21A H 0.7455 0.8203 0.5578 0.023 Uiso 1 1 calc R U . . .
H21B H 0.7403 0.9162 0.6133 0.023 Uiso 1 1 calc R U . . .
H21C H 0.9024 0.8862 0.5609 0.023 Uiso 1 1 calc R U . . .
C22 C 0.8729(5) 1.0925(3) 0.5101(3) 0.0138(9) Uani 1 1 d . . . . .
H22A H 0.9108 1.1449 0.4732 0.021 Uiso 1 1 calc R U . . .
H22B H 0.9667 1.0574 0.5328 0.021 Uiso 1 1 calc R U . . .
H22C H 0.8094 1.1161 0.5614 0.021 Uiso 1 1 calc R U . . .

loop_
_atom_site_aniso_label
_atom_site_aniso_U_11
_atom_site_aniso_U_22
_atom_site_aniso_U_33
_atom_site_aniso_U_23
_atom_site_aniso_U_13
_atom_site_aniso_U_12
Cl1 0.0104(5) 0.0236(6) 0.0132(5) 0.0017(4) -0.0009(4) 0.0059(4)
Ir1 0.00663(7) 0.00506(6) 0.00798(7) -0.00035(6) 0.00060(6) 0.00011(6)
N1 0.0070(17) 0.0079(17) 0.0116(18) -0.0017(13) 0.0000(13) -0.0007(14)
O1 0.0129(15) 0.0089(13) 0.0156(14) -0.0021(11) 0.0021(13) -0.0017(14)
O2 0.0186(17) 0.0130(15) 0.0140(16) -0.0066(12) 0.0025(12) 0.0010(13)
C1 0.011(2) 0.009(2) 0.014(2) 0.0002(16) -0.0042(16) 0.0014(17)
C2 0.0094(17) 0.0125(18) 0.0097(19) -0.0007(17) -0.0025(14) 0.0016(19)
C3 0.014(2) 0.018(2) 0.013(2) -0.0015(16) 0.0021(16) 0.0012(16)
C4 0.016(2) 0.022(2) 0.0126(18) 0.0056(18) 0.0034(17) -0.005(3)
C5 0.010(2) 0.0131(19) 0.019(2) 0.0049(18) -0.0008(18) -0.0028(16)
C6 0.013(2) 0.010(2) 0.014(2) -0.0009(16) -0.0002(17) 0.0002(17)
C11 0.0050(18) 0.0094(18) 0.0102(17) 0.0003(15) 0.0015(13) 0.0043(18)
C12 0.0062(17) 0.0121(18) 0.0118(19) -0.0057(19) 0.0023(18) 0.0025(14)
C13 0.007(2) 0.0056(19) 0.015(2) 0.0036(16) 0.0047(15) 0.0012(15)
C14 0.0109(18) 0.0118(19) 0.0109(19) 0.0008(19) 0.0071(15) 0.0023(19)
C15 0.013(2) 0.0086(19) 0.012(2) 0.0011(16) 0.0016(17) 0.0007(16)
C16 0.010(2) 0.0088(18) 0.013(2) 0.0022(15) 0.0007(18) -0.0010(16)
C17 0.020(2) 0.009(2) 0.016(2) 0.0005(17) -0.0006(19) 0.0044(18)
C18 0.018(3) 0.017(2) 0.022(2) -0.0010(18) -0.0003(17) 0.0072(19)
C19 0.011(2) 0.014(2) 0.016(2) 0.0005(16) -0.0009(17) 0.0003(17)
C20 0.013(2) 0.007(2) 0.028(3) 0.0011(18) 0.0024(19) -0.0002(18)
C21 0.016(2) 0.015(2) 0.013(2) 0.0044(17) 0.0035(17) 0.0057(18)
C22 0.016(2) 0.0115(19) 0.014(2) -0.0033(16) 0.0004(17) -0.0010(17)

loop_
_atom_type_symbol
_atom_type_description
_atom_type_scat_dispersion_real
_atom_type_scat_dispersion_imag
_atom_type_scat_source
C C 0.0033 0.0016 'International Tables Vol C Tables 4.2.6.8 and 6.1.1.4'
H H 0.0000 0.0000 'International Tables Vol C Tables 4.2.6.8 and 6.1.1.4'
Cl Cl 0.1484 0.1585 'International Tables Vol C Tables 4.2.6.8 and 6.1.1.4'
Ir Ir -1.4442 7.9887 'International Tables Vol C Tables 4.2.6.8 and 6.1.1.4'
N N 0.0061 0.0033 'International Tables Vol C Tables 4.2.6.8 and 6.1.1.4'
O O 0.0106 0.0060 'International Tables Vol C Tables 4.2.6.8 and 6.1.1.4'

loop_
_geom_angle_atom_site_label_1
_geom_angle_atom_site_label_2
_geom_angle_atom_site_label_3
_geom_angle
_geom_angle_site_symmetry_1
_geom_angle_site_symmetry_3
_geom_angle_publ_flag
N1 Ir1 O1 77.43(13) . . ?
N1 Ir1 C12 115.50(16) . . ?
O1 Ir1 C12 101.57(15) . . ?
N1 Ir1 C15 118.36(15) . . ?
O1 Ir1 C15 162.71(14) . . ?
C12 Ir1 C15 66.19(17) . . ?
N1 Ir1 C13 153.48(15) . . ?
O1 Ir1 C13 97.10(15) . . ?
C12 Ir1 C13 39.47(16) . . ?
C15 Ir1 C13 65.64(17) . . ?
N1 Ir1 C11 100.49(14) . . ?
O1 Ir1 C11 135.92(14) . . ?
C12 Ir1 C11 38.98(15) . . ?
C15 Ir1 C11 39.33(15) . . ?
C13 Ir1 C11 65.26(15) . . ?
N1 Ir1 C14 156.97(16) . . ?
O1 Ir1 C14 125.52(15) . . ?
C12 Ir1 C14 65.62(17) . . ?
C15 Ir1 C14 39.28(16) . . ?
C13 Ir1 C14 38.53(16) . . ?
C11 Ir1 C14 65.26(15) . . ?
N1 Ir1 Cl1 84.34(10) . . ?
O1 Ir1 Cl1 84.12(10) . . ?
C12 Ir1 Cl1 160.05(13) . . ?
C15 Ir1 Cl1 103.53(13) . . ?
C13 Ir1 Cl1 121.27(11) . . ?
C11 Ir1 Cl1 139.91(11) . . ?
C14 Ir1 Cl1 95.41(11) . . ?
C6 N1 C2 118.5(4) . . ?
C6 N1 Ir1 126.5(3) . . ?
C2 N1 Ir1 115.1(3) . . ?
C1 O1 Ir1 116.9(3) . . ?
O2 C1 O1 125.8(4) . . ?
O2 C1 C2 119.6(4) . . ?
O1 C1 C2 114.6(4) . . ?
N1 C2 C3 122.2(4) . . ?
N1 C2 C1 115.0(3) . . ?
C3 C2 C1 122.8(4) . . ?
C2 C3 C4 119.0(4) . . ?
C2 C3 H3 120.5 . . ?
C4 C3 H3 120.5 . . ?
C5 C4 C3 118.9(4) . . ?
C5 C4 H4 120.5 . . ?
C3 C4 H4 120.5 . . ?
C6 C5 C4 119.5(4) . . ?
C6 C5 H5 120.3 . . ?
C4 C5 H5 120.3 . . ?
N1 C6 C5 121.8(4) . . ?
N1 C6 H6 119.1 . . ?
C5 C6 H6 119.1 . . ?
C12 C11 C15 108.2(4) . . ?
C12 C11 C16 127.2(4) . . ?
C15 C11 C16 124.4(4) . . ?
C12 C11 Ir1 69.6(2) . . ?
C15 C11 Ir1 69.5(2) . . ?
C16 C11 Ir1 130.2(3) . . ?
C11 C12 C13 107.7(4) . . ?
C11 C12 C19 127.8(4) . . ?
C13 C12 C19 124.3(4) . . ?
C11 C12 Ir1 71.4(2) . . ?
C13 C12 Ir1 71.1(2) . . ?
C19 C12 Ir1 127.1(3) . . ?
C14 C13 C12 108.4(4) . . ?
C14 C13 C20 127.1(4) . . ?
C12 C13 C20 124.4(4) . . ?
C14 C13 Ir1 71.4(2) . . ?
C12 C13 Ir1 69.4(2) . . ?
C20 C13 Ir1 125.0(3) . . ?
C13 C14 C15 107.9(4) . . ?
C13 C14 C21 127.8(4) . . ?
C15 C14 C21 124.3(4) . . ?
C13 C14 Ir1 70.1(2) . . ?
C15 C14 Ir1 68.9(2) . . ?
C21 C14 Ir1 127.1(3) . . ?
C11 C15 C14 107.6(4) . . ?
C11 C15 C22 127.1(4) . . ?
C14 C15 C22 124.9(4) . . ?
C11 C15 Ir1 71.2(2) . . ?
C14 C15 Ir1 71.8(2) . . ?
C22 C15 Ir1 127.4(3) . . ?
C11 C16 C17 109.4(3) . . ?
C11 C16 H16A 109.8 . . ?
C17 C16 H16A 109.8 . . ?
C11 C16 H16B 109.8 . . ?
C17 C16 H16B 109.8 . . ?
H16A C16 H16B 108.2 . . ?
C18 C17 C16 113.1(4) . . ?
C18 C17 H17A 109.0 . . ?
C16 C17 H17A 109.0 . . ?
C18 C17 H17B 109.0 . . ?
C16 C17 H17B 109.0 . . ?
H17A C17 H17B 107.8 . . ?
C17 C18 H18A 109.5 . . ?
C17 C18 H18B 109.5 . . ?
H18A C18 H18B 109.5 . . ?
C17 C18 H18C 109.5 . . ?
H18A C18 H18C 109.5 . . ?
H18B C18 H18C 109.5 . . ?
C12 C19 H19A 109.5 . . ?
C12 C19 H19B 109.5 . . ?
H19A C19 H19B 109.5 . . ?
C12 C19 H19C 109.5 . . ?
H19A C19 H19C 109.5 . . ?
H19B C19 H19C 109.5 . . ?
C13 C20 H20A 109.5 . . ?
C13 C20 H20B 109.5 . . ?
H20A C20 H20B 109.5 . . ?
C13 C20 H20C 109.5 . . ?
H20A C20 H20C 109.5 . . ?
H20B C20 H20C 109.5 . . ?
C14 C21 H21A 109.5 . . ?
C14 C21 H21B 109.5 . . ?
H21A C21 H21B 109.5 . . ?
C14 C21 H21C 109.5 . . ?
H21A C21 H21C 109.5 . . ?
H21B C21 H21C 109.5 . . ?
C15 C22 H22A 109.5 . . ?
C15 C22 H22B 109.5 . . ?
H22A C22 H22B 109.5 . . ?
C15 C22 H22C 109.5 . . ?
H22A C22 H22C 109.5 . . ?
H22B C22 H22C 109.5 . . ?

loop_
_geom_bond_atom_site_label_1
_geom_bond_atom_site_label_2
_geom_bond_distance
_geom_bond_site_symmetry_2
_geom_bond_publ_flag
Cl1 Ir1 2.4014(11) . ?
Ir1 N1 2.083(4) . ?
Ir1 O1 2.104(3) . ?
Ir1 C12 2.130(4) . ?
Ir1 C15 2.132(4) . ?
Ir1 C13 2.153(4) . ?
Ir1 C11 2.155(4) . ?
Ir1 C14 2.170(4) . ?
N1 C6 1.346(5) . ?
N1 C2 1.353(5) . ?
O1 C1 1.284(5) . ?
O2 C1 1.227(5) . ?
C1 C2 1.509(6) . ?
C2 C3 1.380(6) . ?
C3 C4 1.384(6) . ?
C3 H3 0.9500 . ?
C4 C5 1.382(6) . ?
C4 H4 0.9500 . ?
C5 C6 1.381(6) . ?
C5 H5 0.9500 . ?
C6 H6 0.9500 . ?
C11 C12 1.430(6) . ?
C11 C15 1.443(6) . ?
C11 C16 1.493(5) . ?
C12 C13 1.447(6) . ?
C12 C19 1.505(6) . ?
C13 C14 1.427(6) . ?
C13 C20 1.500(6) . ?
C14 C15 1.447(6) . ?
C14 C21 1.490(6) . ?
C15 C22 1.503(6) . ?
C16 C17 1.543(6) . ?
C16 H16A 0.9900 . ?
C16 H16B 0.9900 . ?
C17 C18 1.521(7) . ?
C17 H17A 0.9900 . ?
C17 H17B 0.9900 . ?
C18 H18A 0.9800 . ?
C18 H18B 0.9800 . ?
C18 H18C 0.9800 . ?
C19 H19A 0.9800 . ?
C19 H19B 0.9800 . ?
C19 H19C 0.9800 . ?
C20 H20A 0.9800 . ?
C20 H20B 0.9800 . ?
C20 H20C 0.9800 . ?
C21 H21A 0.9800 . ?
C21 H21B 0.9800 . ?
C21 H21C 0.9800 . ?
C22 H22A 0.9800 . ?
C22 H22B 0.9800 . ?
C22 H22C 0.9800 . ?

loop_
_geom_hbond_atom_site_label_D
_geom_hbond_atom_site_label_H
_geom_hbond_atom_site_label_A
_geom_hbond_distance_DH
_geom_hbond_distance_HA
_geom_hbond_distance_DA
_geom_hbond_angle_DHA
_geom_hbond_site_symmetry_A
C5 H5 O1 0.95 2.51 3.304(5) 140.8 3_755
C6 H6 O2 0.95 2.53 3.424(5) 157.6 3_755

loop_
_geom_torsion_atom_site_label_1
_geom_torsion_atom_site_label_2
_geom_torsion_atom_site_label_3
_geom_torsion_atom_site_label_4
_geom_torsion
_geom_torsion_site_symmetry_1
_geom_torsion_site_symmetry_2
_geom_torsion_site_symmetry_3
_geom_torsion_site_symmetry_4
_geom_torsion_publ_flag
Ir1 O1 C1 O2 170.5(3) . . . . ?
Ir1 O1 C1 C2 -11.3(5) . . . . ?
C6 N1 C2 C3 -0.3(6) . . . . ?
Ir1 N1 C2 C3 -179.0(3) . . . . ?
C6 N1 C2 C1 179.7(4) . . . . ?
Ir1 N1 C2 C1 1.0(4) . . . . ?
O2 C1 C2 N1 -174.8(4) . . . . ?
O1 C1 C2 N1 6.8(5) . . . . ?
O2 C1 C2 C3 5.1(6) . . . . ?
O1 C1 C2 C3 -173.2(4) . . . . ?
N1 C2 C3 C4 -1.9(6) . . . . ?
C1 C2 C3 C4 178.1(4) . . . . ?
C2 C3 C4 C5 1.6(6) . . . . ?
C3 C4 C5 C6 0.8(6) . . . . ?
C2 N1 C6 C5 2.8(6) . . . . ?
Ir1 N1 C6 C5 -178.7(3) . . . . ?
C4 C5 C6 N1 -3.1(7) . . . . ?
C15 C11 C12 C13 3.3(5) . . . . ?
C16 C11 C12 C13 -172.1(4) . . . . ?
Ir1 C11 C12 C13 62.2(3) . . . . ?
C15 C11 C12 C19 178.0(4) . . . . ?
C16 C11 C12 C19 2.6(7) . . . . ?
Ir1 C11 C12 C19 -123.1(5) . . . . ?
C15 C11 C12 Ir1 -58.9(3) . . . . ?
C16 C11 C12 Ir1 125.7(4) . . . . ?
C11 C12 C13 C14 -1.4(5) . . . . ?
C19 C12 C13 C14 -176.3(4) . . . . ?
Ir1 C12 C13 C14 61.1(3) . . . . ?
C11 C12 C13 C20 178.5(4) . . . . ?
C19 C12 C13 C20 3.6(7) . . . . ?
Ir1 C12 C13 C20 -119.1(4) . . . . ?
C11 C12 C13 Ir1 -62.4(3) . . . . ?
C19 C12 C13 Ir1 122.6(4) . . . . ?
C12 C13 C14 C15 -1.1(5) . . . . ?
C20 C13 C14 C15 179.1(4) . . . . ?
Ir1 C13 C14 C15 58.8(3) . . . . ?
C12 C13 C14 C21 178.1(4) . . . . ?
C20 C13 C14 C21 -1.8(7) . . . . ?
Ir1 C13 C14 C21 -122.0(4) . . . . ?
C12 C13 C14 Ir1 -59.8(3) . . . . ?
C20 C13 C14 Ir1 120.3(4) . . . . ?
C12 C11 C15 C14 -4.0(5) . . . . ?
C16 C11 C15 C14 171.6(4) . . . . ?
Ir1 C11 C15 C14 -62.9(3) . . . . ?
C12 C11 C15 C22 -177.9(4) . . . . ?
C16 C11 C15 C22 -2.3(7) . . . . ?
Ir1 C11 C15 C22 123.1(5) . . . . ?
C12 C11 C15 Ir1 59.0(3) . . . . ?
C16 C11 C15 Ir1 -125.4(4) . . . . ?
C13 C14 C15 C11 3.1(5) . . . . ?
C21 C14 C15 C11 -176.1(4) . . . . ?
Ir1 C14 C15 C11 62.5(3) . . . . ?
C13 C14 C15 C22 177.2(4) . . . . ?
C21 C14 C15 C22 -2.0(7) . . . . ?
Ir1 C14 C15 C22 -123.3(4) . . . . ?
C13 C14 C15 Ir1 -59.5(3) . . . . ?
C21 C14 C15 Ir1 121.3(4) . . . . ?
C12 C11 C16 C17 95.2(5) . . . . ?
C15 C11 C16 C17 -79.5(5) . . . . ?
Ir1 C11 C16 C17 -170.8(3) . . . . ?
C11 C16 C17 C18 -65.8(5) . . . . ?
